data_7229480
loop_
_publ_author_name
'Takeda, Takashi'
'Noro, Shin-ichiro'
'Nakamura, Takayoshi'
'Suzuki, Yasutaka'
'Kawamata, Jun'
'Akutagawa, Tomoyuki'

_publ_section_title
;
 Selective MeCN/EtCN sorption and preferential inclusion of substituted
 benzenes in a cage structure with arylsulfonamide-armed anthraquinones
;
_journal_issue 1
_journal_name_full CrystEngComm
_journal_page_first 17
_journal_paper_doi 10.1039/C7CE01752A
_journal_volume 20
_journal_year 2018
_chemical_formula_moiety 'C68 H74 N4 O10 S4'
_chemical_formula_sum 'C68 H74 N4 O10 S4'
_chemical_formula_weight 1235.59
_space_group_crystal_system triclinic
_space_group_IT_number 2
_space_group_name_Hall '-P 1'
_space_group_name_H-M_alt 'P -1'
_symmetry_space_group_name_Hall '-P 1'
_symmetry_space_group_name_H-M 'P -1'
_atom_sites_solution_hydrogens geom
_atom_sites_solution_primary direct
_atom_sites_solution_secondary difmap
_audit_update_record
;
2017-05-15 deposited with the CCDC.
2017-11-02 downloaded from the CCDC.
;
_cell_angle_alpha 85.373(6)
_cell_angle_beta 73.757(5)
_cell_angle_gamma 75.131(5)
_cell_formula_units_Z 1
_cell_length_a 10.9957(8)
_cell_length_b 12.0694(11)
_cell_length_c 12.8047(7)
_cell_measurement_reflns_used 1866
_cell_measurement_temperature 100
_cell_measurement_theta_max 68.17
_cell_measurement_theta_min 3.60
_cell_volume 1576.8(2)
_computing_cell_refinement 'RAPID AUTO'
_computing_data_collection 'RAPID AUTO (Rigaku, ????)'
_computing_data_reduction 'RAPID AUTO'
_computing_molecular_graphics 'CrystalStructure 4.1'
_computing_publication_material 'CrystalStructure 4.1 (Rigaku, 2014)'
_computing_structure_refinement 'SHELXL2013 (Sheldrick, 2008)'
_computing_structure_solution 'SIR2011 (Burla, et al., 2012)'
_diffrn_ambient_temperature 100
_diffrn_detector_area_resol_mean 10.000
_diffrn_measured_fraction_theta_full 0.980
_diffrn_measured_fraction_theta_max 0.979
_diffrn_measurement_device_type 'Rigaku R-AXIS RAPID'
_diffrn_measurement_method \w
_diffrn_radiation_type 'Cu K\a'
_diffrn_radiation_wavelength 1.54187
_diffrn_reflns_av_R_equivalents 0.0503
_diffrn_reflns_Laue_measured_fraction_full 0.980
_diffrn_reflns_Laue_measured_fraction_max 0.979
_diffrn_reflns_limit_h_max 13
_diffrn_reflns_limit_h_min -13
_diffrn_reflns_limit_k_max 14
_diffrn_reflns_limit_k_min -14
_diffrn_reflns_limit_l_max 14
_diffrn_reflns_limit_l_min -15
_diffrn_reflns_number 18025
_diffrn_reflns_point_group_measured_fraction_full 0.980
_diffrn_reflns_point_group_measured_fraction_max 0.979
_diffrn_reflns_theta_full 67.687
_diffrn_reflns_theta_max 68.188
_diffrn_reflns_theta_min 3.596
_diffrn_standards_number 0
_exptl_absorpt_coefficient_mu 1.889
_exptl_absorpt_correction_T_max 0.963
_exptl_absorpt_correction_T_min 0.808
_exptl_absorpt_correction_type multi-scan
_exptl_absorpt_process_details 'ABSCOR (Rigaku, 1995)'
_exptl_crystal_colour unknown
_exptl_crystal_density_diffrn 1.301
_exptl_crystal_density_method 'not measured'
_exptl_crystal_description block
_exptl_crystal_F_000 654.00
_exptl_crystal_recrystallization_method 'Re-crystallisation from solvent'
_exptl_crystal_size_max 0.100
_exptl_crystal_size_mid 0.050
_exptl_crystal_size_min 0.020
_refine_diff_density_max 0.34
_refine_diff_density_min -0.72
_refine_ls_extinction_method none
_refine_ls_goodness_of_fit_ref 1.011
_refine_ls_hydrogen_treatment mixed
_refine_ls_number_parameters 405
_refine_ls_number_reflns 5647
_refine_ls_number_restraints 0
_refine_ls_R_factor_all 0.0926
_refine_ls_R_factor_gt 0.0601
_refine_ls_shift/su_max 0.000
_refine_ls_structure_factor_coef Fsqd
_refine_ls_weighting_details 'w = 1/[\s^2^(Fo^2^)+(0.1133P)^2^+0.0000P] where P=(Fo^2^+2Fc^2^)/3'
_refine_ls_weighting_scheme calc
_refine_ls_wR_factor_gt 0.1540
_refine_ls_wR_factor_ref 0.1973
_reflns_number_gt 3452
_reflns_number_total 5647
_reflns_threshold_expression F^2^>2.0\s(F^2^)
_cod_data_source_file c7ce01752a2.cif
_cod_data_source_block 151208TT-2
_cod_depositor_comments 'Adding full bibliography for 7229477--7229489.cif.'
_cod_database_code 7229480
_shelxl_res_file
;

    shelxl.res created by SHELXL-2014/7

TITL 151208TT-2
CELL  1.54187 10.99566 12.06939 12.80474 85.37300 73.75660 75.13060
ZERR  1 0.00077 0.00114 0.00073 0.00610 0.00450 0.00490
LATT 1
SFAC C H N S O
UNIT 68 74 4 4 10
L.S. 15
FMAP 2
PLAN -21
WPDB -2
HTAB
BOND $H
CONF
LIST 4
TEMP -173.0
ACTA
SIZE 0.100 0.050 0.020
WGHT    0.113300
FVAR       0.88490
S1    4    1.207722    0.276191    0.121735    11.00000    0.04100    0.03563 =
         0.03496   -0.00138   -0.01183   -0.00951
S2    4    0.964878    0.114068    0.718593    11.00000    0.04946    0.02999 =
         0.03720    0.00398   -0.01436   -0.01300
O1    5    1.124244    0.553774    0.297016    11.00000    0.05363    0.03590 =
         0.03810    0.00113   -0.00789   -0.01138
O2    5    1.272974    0.160275    0.137158    11.00000    0.04073    0.03123 =
         0.04576    0.00031   -0.01586   -0.00636
O3    5    0.977795    0.020584    0.651094    11.00000    0.05735    0.03217 =
         0.04109    0.00035   -0.01606   -0.01532
O4    5    1.270493    0.344713    0.037425    11.00000    0.04142    0.04353 =
         0.03413    0.00017   -0.00439   -0.01470
O5    5    0.875699    0.125183    0.824291    11.00000    0.05277    0.04038 =
         0.03087    0.00829   -0.00454   -0.01839
N1    3    0.915803    0.234571    0.656140    11.00000    0.04109    0.03021 =
         0.03375    0.00205   -0.00912   -0.01210
N36   3    1.178243    0.349179    0.232627    11.00000    0.04758    0.03078 =
         0.03215   -0.00069   -0.00838   -0.01109
C2    1    0.990630    0.381593    0.525338    11.00000    0.03585    0.02802 =
         0.04103    0.00322   -0.01943   -0.01137
C3    1    1.120113    0.112822    0.729770    11.00000    0.05076    0.02820 =
         0.03761    0.00383   -0.01762   -0.01356
C4    1    1.110441    0.323693    0.337940    11.00000    0.03664    0.03402 =
         0.03442    0.00191   -0.01201   -0.00923
C5    1    1.053453    0.278392    0.106069    11.00000    0.04559    0.03160 =
         0.03648    0.00188   -0.01738   -0.01496
C6    1    1.033746    0.186404    0.469183    11.00000    0.05396    0.03113 =
         0.03909    0.00181   -0.01890   -0.01519
AFIX  43
H6    2    1.024970    0.110163    0.485327    11.00000   -1.20000
AFIX   0
C7    1    1.009604    0.179955    0.114626    11.00000    0.04885    0.03973 =
         0.03790    0.00687   -0.01505   -0.01251
AFIX  43
H7    2    1.063617    0.108244    0.128315    11.00000   -1.20000
AFIX   0
C8    1    1.096675    0.212962    0.365822    11.00000    0.04828    0.03399 =
         0.03828   -0.00305   -0.01132   -0.01114
AFIX  43
H8    2    1.131560    0.154888    0.312181    11.00000   -1.20000
AFIX   0
C9    1    0.982156    0.267183    0.551472    11.00000    0.04075    0.03022 =
         0.04042    0.00230   -0.01989   -0.00893
C10   1    1.065351    0.529495    0.391901    11.00000    0.03489    0.03862 =
         0.03623    0.00817   -0.01531   -0.01310
C11   1    0.974998    0.382677    0.084021    11.00000    0.05437    0.03369 =
         0.04975    0.00338   -0.02251   -0.01462
AFIX  43
H11   2    1.005188    0.450580    0.077798    11.00000   -1.20000
AFIX   0
C12   1    0.804648    0.291175    0.082430    11.00000    0.04512    0.04628 =
         0.04119   -0.00016   -0.01627   -0.01263
C13   1    0.884554    0.186093    0.103008    11.00000    0.05981    0.04804 =
         0.04163    0.00424   -0.01921   -0.02566
AFIX  43
H13   2    0.854175    0.118293    0.109197    11.00000   -1.20000
AFIX   0
C14   1    1.132743    0.175388    0.810851    11.00000    0.05367    0.03810 =
         0.03954   -0.00247   -0.01474   -0.01043
AFIX  43
H14   2    1.057073    0.217041    0.861570    11.00000   -1.20000
AFIX   0
C15   1    1.255314    0.176995    0.817674    11.00000    0.05283    0.04383 =
         0.03935   -0.00476   -0.01782   -0.00699
AFIX  43
H15   2    1.262762    0.220172    0.873424    11.00000   -1.20000
AFIX   0
C16   1    1.231729    0.051396    0.656339    11.00000    0.05817    0.03654 =
         0.04289   -0.00632   -0.02392   -0.00159
AFIX  43
H16   2    1.223829    0.007995    0.600961    11.00000   -1.20000
AFIX   0
C17   1    1.368449    0.116830    0.744783    11.00000    0.04747    0.03877 =
         0.04711   -0.00392   -0.02048   -0.00079
C18   1    0.665057    0.303618    0.074746    11.00000    0.04863    0.06622 =
         0.05463   -0.00310   -0.02276   -0.01719
C19   1    0.853621    0.387641    0.071198    11.00000    0.04801    0.04224 =
         0.05007    0.00137   -0.01982   -0.01028
AFIX  43
H19   2    0.801991    0.459175    0.054178    11.00000   -1.20000
AFIX   0
C20   1    1.501396    0.123355    0.754947    11.00000    0.04967    0.06120 =
         0.05592   -0.01510   -0.02477   -0.00069
C21   1    1.353732    0.053580    0.664022    11.00000    0.05713    0.04433 =
         0.04855   -0.01073   -0.02413    0.00649
AFIX  43
H21   2    1.429262    0.011370    0.613563    11.00000   -1.20000
AFIX   0
C22   1    0.774622    0.531692    0.339405    11.00000    0.05445    0.09801 =
         0.05534    0.01958   -0.02475   -0.02791
AFIX  43
H22   2    0.818526    0.549834    0.267464    11.00000   -1.20000
AFIX   0
C23   1    0.725601    0.615544    0.415227    11.00000    0.05015    0.06478 =
         0.09311    0.01124   -0.03694   -0.01726
AFIX  43
H23   2    0.736787    0.690745    0.396388    11.00000   -1.20000
AFIX   0
C24   1    0.699255    0.394552    0.466147    11.00000    0.05405    0.06283 =
         0.10460    0.01988   -0.04434   -0.03007
C25   1    0.762675    0.422065    0.363513    11.00000    0.05049    0.08556 =
         0.07148   -0.01673   -0.02888   -0.01048
AFIX  43
H25   2    0.798484    0.365047    0.308881    11.00000   -1.20000
AFIX   0
C26   1    0.628100    0.189685    0.089334    11.00000    0.05955    0.09279 =
         0.07363    0.01183   -0.03123   -0.03771
AFIX  33
H26A  2    0.637095    0.155805    0.159783    11.00000   -1.20000
H26B  2    0.537392    0.201661    0.086760    11.00000   -1.20000
H26C  2    0.685899    0.137868    0.030897    11.00000   -1.20000
AFIX   0
C27   1    0.647248    0.482254    0.545236    11.00000    0.05212    0.12045 =
         0.05376    0.01342   -0.02301   -0.03383
AFIX  43
H27   2    0.603035    0.464911    0.617338    11.00000   -1.20000
AFIX   0
C28   1    0.650462    0.354849   -0.035070    11.00000    0.05794    0.06167 =
         0.06352   -0.00580   -0.03277   -0.00903
AFIX  33
H28A  2    0.674124    0.428701   -0.045498    11.00000   -1.20000
H28B  2    0.708189    0.302507   -0.093112    11.00000   -1.20000
H28C  2    0.559683    0.366299   -0.037250    11.00000   -1.20000
AFIX   0
C29   1    0.660074    0.591620    0.518794    11.00000    0.03565    0.08682 =
         0.08621   -0.01849   -0.02340   -0.01612
C30   1    1.510905    0.250067    0.744166    11.00000    0.04807    0.07297 =
         0.07276   -0.00088   -0.02810   -0.01175
AFIX  33
H30A  2    1.596357    0.254092    0.750713    11.00000   -1.20000
H30B  2    1.500569    0.280760    0.673086    11.00000   -1.20000
H30C  2    1.441793    0.295358    0.801890    11.00000   -1.20000
AFIX   0
C31   1    0.570956    0.385886    0.165559    11.00000    0.04590    0.11817 =
         0.06698   -0.02827   -0.01957   -0.01121
AFIX  33
H31A  2    0.594390    0.459805    0.156551    11.00000   -1.20000
H31B  2    0.481100    0.397278    0.160922    11.00000   -1.20000
H31C  2    0.577782    0.352675    0.236717    11.00000   -1.20000
AFIX   0
C32   1    1.517263    0.078266    0.867380    11.00000    0.05852    0.06766 =
         0.06509   -0.01149   -0.03526    0.00320
AFIX  33
H32A  2    1.602805    0.082681    0.873393    11.00000   -1.20000
H32B  2    1.448269    0.125001    0.924169    11.00000   -1.20000
H32C  2    1.510826   -0.001620    0.876232    11.00000   -1.20000
AFIX   0
C33   1    1.614097    0.052391    0.668990    11.00000    0.04723    0.10857 =
         0.07295   -0.03910   -0.02216   -0.00294
AFIX  33
H33A  2    1.697241    0.059120    0.678619    11.00000   -1.20000
H33B  2    1.610204   -0.028166    0.676706    11.00000   -1.20000
H33C  2    1.607278    0.080610    0.596399    11.00000   -1.20000
AFIX   0
C34   1    0.609191    0.705511    0.579590    10.50000    0.04662    0.06967 =
         0.06030   -0.00770   -0.02263   -0.01209
AFIX  33
H34A  2    0.561232    0.692775    0.654684    10.50000   -1.20000
H34B  2    0.682994    0.736866    0.579745    10.50000   -1.20000
H34C  2    0.550770    0.759812    0.543267    10.50000   -1.20000
AFIX   0
C35   1    1.055375    0.410488    0.418508    11.00000    0.02947    0.03424 =
         0.02926   -0.00123   -0.00840   -0.00900
C37   1    0.699656    0.268658    0.463984    10.50000    0.06071    0.11268 =
         0.07036    0.01179   -0.02664   -0.02942
AFIX  33
H37A  2    0.654890    0.244608    0.536373    10.50000   -1.20000
H37B  2    0.654331    0.257763    0.411130    10.50000   -1.20000
H37C  2    0.790006    0.222477    0.443056    10.50000   -1.20000
AFIX   0
H1    2    0.886371    0.299893    0.698378    11.00000    0.06492
H36   2    1.167812    0.430497    0.231375    11.00000    0.05874
HKLF 4
 
REM  151208TT-2
REM R1 =  0.0601 for    3452 Fo > 4sig(Fo)  and  0.0926 for all    5647 data
REM    405 parameters refined using      0 restraints
 
END  
     
WGHT      0.1033      0.0000 

REM Instructions for potential hydrogen bonds
HTAB C6 O3
EQIV $1 -x+2, -y, -z+1
HTAB C6 O3_$1
HTAB C8 O2
HTAB C8 O3_$1
EQIV $2 -x+2, -y+1, -z+1
HTAB N1 O1_$2
HTAB N36 O1

REM Highest difference peak  0.340,  deepest hole -0.719,  1-sigma level  0.082
Q1    1   1.1247  0.2794  0.1065  11.00000  0.05    0.34
Q2    1   1.6820  0.3423  0.5169  11.00000  0.05    0.33
Q3    1   1.7206  0.2041  0.5264  11.00000  0.05    0.31
Q4    1   0.8221  0.1061  0.8779  11.00000  0.05    0.28
Q5    1   0.6257  0.7909  0.5633  11.00000  0.05    0.27
Q6    1   1.6872  0.1163  0.6048  11.00000  0.05    0.27
Q7    1   0.4940  0.7203  0.5987  11.00000  0.05    0.26
Q8    1   0.6561  0.7245  0.6642  11.00000  0.05    0.25
Q9    1   0.9895  0.2357  0.8730  11.00000  0.05    0.25
Q10   1   0.9609  0.1267  0.2452  11.00000  0.05    0.25
Q11   1   1.4073  0.2726 -0.0016  11.00000  0.05    0.24
Q12   1   1.2460  0.1616  0.9274  11.00000  0.05    0.24
Q13   1   0.8557  0.2292  0.6105  11.00000  0.05    0.24
Q14   1   0.6615  0.6404  0.6113  11.00000  0.05    0.24
Q15   1   0.6848  0.7563  0.5004  11.00000  0.05    0.24
Q16   1   0.9499  0.1909  0.1002  11.00000  0.05    0.23
Q17   1   0.9285  0.0124  0.7172  11.00000  0.05    0.23
Q18   1   1.0450  0.2589  0.2759  11.00000  0.05    0.23
Q19   1   1.1094  0.5222  0.0765  11.00000  0.05    0.23
Q20   1   1.1175  0.1476  0.2786  11.00000  0.05    0.23
Q21   1   1.1611  0.5254  0.1604  11.00000  0.05    0.23
;

loop_
_symmetry_equiv_pos_site_id
_space_group_symop_operation_xyz
1 +X,+Y,+Z
2 -X,-Y,-Z

loop_
_atom_site_label
_atom_site_type_symbol
_atom_site_fract_x
_atom_site_fract_y
_atom_site_fract_z
_atom_site_U_iso_or_equiv
_atom_site_adp_type
_atom_site_occupancy
_atom_site_site_symmetry_multiplicity
_atom_site_calc_flag
_atom_site_refinement_flags
S1 S 1.20772(9) 0.27619(7) 0.12174(7) 0.0368(3) Uani 1 2 d .
S2 S 0.96488(9) 0.11407(7) 0.71859(7) 0.0379(3) Uani 1 2 d .
O1 O 1.1242(2) 0.5538(2) 0.29702(19) 0.0435(6) Uani 1 2 d .
O2 O 1.2730(2) 0.16027(19) 0.13716(19) 0.0389(6) Uani 1 2 d .
O3 O 0.9778(2) 0.02058(19) 0.65109(19) 0.0422(6) Uani 1 2 d .
O4 O 1.2705(2) 0.3447(2) 0.03743(18) 0.0401(6) Uani 1 2 d .
O5 O 0.8757(2) 0.12518(19) 0.82429(18) 0.0419(6) Uani 1 2 d .
N1 N 0.9158(3) 0.2346(3) 0.6561(2) 0.0347(7) Uani 1 2 d .
N36 N 1.1782(3) 0.3492(3) 0.2326(2) 0.0370(7) Uani 1 2 d .
C2 C 0.9906(3) 0.3816(3) 0.5253(3) 0.0326(8) Uani 1 2 d .
C3 C 1.1201(4) 0.1128(3) 0.7298(3) 0.0372(8) Uani 1 2 d .
C4 C 1.1104(3) 0.3237(3) 0.3379(3) 0.0345(8) Uani 1 2 d .
C5 C 1.0535(4) 0.2784(3) 0.1061(3) 0.0356(8) Uani 1 2 d .
C6 C 1.0337(4) 0.1864(3) 0.4692(3) 0.0393(9) Uani 1 2 d .
C7 C 1.0096(4) 0.1800(3) 0.1146(3) 0.0416(9) Uani 1 2 d .
C8 C 1.0967(4) 0.2130(3) 0.3658(3) 0.0399(8) Uani 1 2 d .
C9 C 0.9822(3) 0.2672(3) 0.5515(3) 0.0354(8) Uani 1 2 d .
C10 C 1.0654(3) 0.5295(3) 0.3919(3) 0.0351(8) Uani 1 2 d .
C11 C 0.9750(4) 0.3827(3) 0.0840(3) 0.0436(9) Uani 1 2 d .
C12 C 0.8046(4) 0.2912(3) 0.0824(3) 0.0430(9) Uani 1 2 d .
C13 C 0.8845(4) 0.1861(3) 0.1030(3) 0.0466(10) Uani 1 2 d .
C14 C 1.1327(4) 0.1754(3) 0.8108(3) 0.0433(9) Uani 1 2 d .
C15 C 1.2553(4) 0.1770(3) 0.8177(3) 0.0449(9) Uani 1 2 d .
C16 C 1.2317(4) 0.0514(3) 0.6563(3) 0.0453(9) Uani 1 2 d .
C17 C 1.3684(4) 0.1168(3) 0.7448(3) 0.0445(9) Uani 1 2 d .
C18 C 0.6651(4) 0.3036(4) 0.0747(3) 0.0539(11) Uani 1 2 d .
C19 C 0.8536(4) 0.3876(3) 0.0712(3) 0.0456(9) Uani 1 2 d .
C20 C 1.5014(4) 0.1234(4) 0.7550(3) 0.0550(11) Uani 1 2 d .
C21 C 1.3537(4) 0.0536(3) 0.6640(3) 0.0509(10) Uani 1 2 d .
C22 C 0.7746(4) 0.5317(5) 0.3394(4) 0.0666(13) Uani 1 2 d .
C23 C 0.7256(4) 0.6155(4) 0.4152(5) 0.0657(13) Uani 1 2 d .
C24 C 0.6993(5) 0.3946(4) 0.4662(5) 0.0672(14) Uani 1 2 d .
C25 C 0.7627(4) 0.4221(5) 0.3635(4) 0.0668(13) Uani 1 2 d .
C26 C 0.6281(4) 0.1897(4) 0.0893(4) 0.0696(14) Uani 1 2 d .
C27 C 0.6472(4) 0.4823(5) 0.5452(4) 0.0720(14) Uani 1 2 d .
C28 C 0.6505(4) 0.3549(4) -0.0351(3) 0.0584(11) Uani 1 2 d .
C29 C 0.6601(4) 0.5916(5) 0.5188(5) 0.0669(13) Uani 1 2 d .
C30 C 1.5109(4) 0.2501(4) 0.7442(4) 0.0627(12) Uani 1 2 d .
C31 C 0.5710(4) 0.3859(5) 0.1656(4) 0.0762(15) Uani 1 2 d .
C32 C 1.5173(4) 0.0783(4) 0.8674(3) 0.0628(12) Uani 1 2 d .
C33 C 1.6141(4) 0.0524(5) 0.6690(4) 0.0758(15) Uani 1 2 d .
C34 C 0.6092(8) 0.7055(7) 0.5796(7) 0.057(2) Uani 0.5 2 d .
C35 C 1.0554(3) 0.4105(3) 0.4185(3) 0.0306(7) Uani 1 2 d .
C37 C 0.6997(9) 0.2687(9) 0.4640(8) 0.079(3) Uani 0.5 2 d .
H6 H 1.02497 0.11016 0.48533 0.0471 Uiso 1 2 calc R
H7 H 1.06362 0.10824 0.12831 0.0499 Uiso 1 2 calc R
H8 H 1.13156 0.15489 0.31218 0.0479 Uiso 1 2 calc R
H11 H 1.00519 0.45058 0.0778 0.0524 Uiso 1 2 calc R
H13 H 0.85418 0.11829 0.1092 0.0559 Uiso 1 2 calc R
H14 H 1.05707 0.21704 0.86157 0.0520 Uiso 1 2 calc R
H15 H 1.26276 0.22017 0.87342 0.0538 Uiso 1 2 calc R
H16 H 1.22383 0.00799 0.60096 0.0543 Uiso 1 2 calc R
H19 H 0.80199 0.45917 0.05418 0.0548 Uiso 1 2 calc R
H21 H 1.42926 0.01137 0.61356 0.0611 Uiso 1 2 calc R
H22 H 0.81853 0.54983 0.26746 0.0799 Uiso 1 2 calc R
H23 H 0.73679 0.69074 0.39639 0.0789 Uiso 1 2 calc R
H25 H 0.79848 0.36505 0.30888 0.0802 Uiso 1 2 calc R
H26A H 0.63709 0.1558 0.15978 0.0836 Uiso 1 2 calc R
H26B H 0.53739 0.20166 0.08676 0.0836 Uiso 1 2 calc R
H26C H 0.6859 0.13787 0.0309 0.0836 Uiso 1 2 calc R
H27 H 0.60303 0.46491 0.61734 0.0864 Uiso 1 2 calc R
H28A H 0.67412 0.4287 -0.0455 0.0700 Uiso 1 2 calc R
H28B H 0.70819 0.30251 -0.09311 0.0700 Uiso 1 2 calc R
H28C H 0.55968 0.3663 -0.03725 0.0700 Uiso 1 2 calc R
H30A H 1.59636 0.25409 0.75071 0.0752 Uiso 1 2 calc R
H30B H 1.50057 0.28076 0.67309 0.0752 Uiso 1 2 calc R
H30C H 1.44179 0.29536 0.80189 0.0752 Uiso 1 2 calc R
H31A H 0.59439 0.4598 0.15655 0.0914 Uiso 1 2 calc R
H31B H 0.4811 0.39728 0.16092 0.0914 Uiso 1 2 calc R
H31C H 0.57778 0.35268 0.23672 0.0914 Uiso 1 2 calc R
H32A H 1.60281 0.08268 0.87339 0.0753 Uiso 1 2 calc R
H32B H 1.44827 0.125 0.92417 0.0753 Uiso 1 2 calc R
H32C H 1.51083 -0.00162 0.87623 0.0753 Uiso 1 2 calc R
H33A H 1.69724 0.05912 0.67862 0.0910 Uiso 1 2 calc R
H33B H 1.6102 -0.02817 0.67671 0.0910 Uiso 1 2 calc R
H33C H 1.60728 0.08061 0.5964 0.0910 Uiso 1 2 calc R
H34A H 0.56123 0.69278 0.65468 0.0686 Uiso 0.5 2 calc R
H34B H 0.68299 0.73687 0.57974 0.0686 Uiso 0.5 2 calc R
H34C H 0.55077 0.75981 0.54327 0.0686 Uiso 0.5 2 calc R
H37A H 0.65489 0.24461 0.53637 0.0942 Uiso 0.5 2 calc R
H37B H 0.65433 0.25776 0.41113 0.0942 Uiso 0.5 2 calc R
H37C H 0.79001 0.22248 0.44306 0.0942 Uiso 0.5 2 calc R
H1 H 0.886(4) 0.300(4) 0.698(3) 0.065(13) Uiso 1 2 d .
H36 H 1.168(4) 0.430(3) 0.231(3) 0.059(12) Uiso 1 2 d .

loop_
_atom_site_aniso_label
_atom_site_aniso_U_11
_atom_site_aniso_U_22
_atom_site_aniso_U_33
_atom_site_aniso_U_12
_atom_site_aniso_U_13
_atom_site_aniso_U_23
S1 0.0410(5) 0.0356(5) 0.0350(5) -0.0095(4) -0.0118(4) -0.0014(4)
S2 0.0495(6) 0.0300(5) 0.0372(5) -0.0130(4) -0.0144(4) 0.0040(4)
O1 0.0536(16) 0.0359(14) 0.0381(14) -0.0114(11) -0.0079(12) 0.0011(11)
O2 0.0407(14) 0.0312(13) 0.0458(14) -0.0064(10) -0.0159(12) 0.0003(11)
O3 0.0573(17) 0.0322(13) 0.0411(14) -0.0153(11) -0.0161(13) 0.0004(11)
O4 0.0414(14) 0.0435(14) 0.0341(13) -0.0147(11) -0.0044(11) 0.0002(11)
O5 0.0528(16) 0.0404(14) 0.0309(13) -0.0184(12) -0.0045(12) 0.0083(11)
N1 0.0411(17) 0.0302(16) 0.0338(16) -0.0121(13) -0.0091(13) 0.0021(13)
N36 0.0476(19) 0.0308(17) 0.0321(16) -0.0111(13) -0.0084(14) -0.0007(13)
C2 0.0359(19) 0.0280(17) 0.041(2) -0.0114(14) -0.0194(16) 0.0032(14)
C3 0.051(2) 0.0282(18) 0.038(2) -0.0136(16) -0.0176(17) 0.0038(15)
C4 0.037(2) 0.0340(19) 0.0344(19) -0.0092(15) -0.0120(16) 0.0019(15)
C5 0.046(2) 0.0316(19) 0.036(2) -0.0150(16) -0.0174(17) 0.0019(15)
C6 0.054(2) 0.0311(19) 0.039(2) -0.0152(17) -0.0189(18) 0.0018(15)
C7 0.049(2) 0.040(2) 0.038(2) -0.0125(17) -0.0150(18) 0.0069(16)
C8 0.048(2) 0.034(2) 0.038(2) -0.0111(16) -0.0113(17) -0.0031(15)
C9 0.041(2) 0.0302(18) 0.040(2) -0.0089(15) -0.0199(17) 0.0023(15)
C10 0.0349(19) 0.039(2) 0.036(2) -0.0131(16) -0.0153(16) 0.0082(15)
C11 0.054(2) 0.034(2) 0.050(2) -0.0146(17) -0.0225(19) 0.0034(17)
C12 0.045(2) 0.046(2) 0.041(2) -0.0126(18) -0.0163(18) -0.0002(17)
C13 0.060(3) 0.048(2) 0.042(2) -0.026(2) -0.0192(19) 0.0042(18)
C14 0.054(2) 0.038(2) 0.040(2) -0.0104(18) -0.0147(18) -0.0025(16)
C15 0.053(2) 0.044(2) 0.039(2) -0.0070(18) -0.0178(19) -0.0048(17)
C16 0.058(3) 0.037(2) 0.043(2) -0.0016(18) -0.024(2) -0.0063(16)
C17 0.047(2) 0.039(2) 0.047(2) -0.0008(17) -0.0205(19) -0.0039(17)
C18 0.049(2) 0.066(3) 0.055(3) -0.017(2) -0.023(2) -0.003(2)
C19 0.048(2) 0.042(2) 0.050(2) -0.0103(18) -0.0198(19) 0.0014(18)
C20 0.050(3) 0.061(3) 0.056(3) -0.001(2) -0.025(2) -0.015(2)
C21 0.057(3) 0.044(2) 0.049(2) 0.0065(19) -0.024(2) -0.0107(18)
C22 0.054(3) 0.098(4) 0.055(3) -0.028(3) -0.025(2) 0.020(3)
C23 0.050(3) 0.065(3) 0.093(4) -0.017(2) -0.037(3) 0.011(3)
C24 0.054(3) 0.063(3) 0.105(4) -0.030(2) -0.044(3) 0.020(3)
C25 0.050(3) 0.086(4) 0.071(3) -0.010(3) -0.029(3) -0.017(3)
C26 0.060(3) 0.093(4) 0.074(3) -0.038(3) -0.031(3) 0.012(3)
C27 0.052(3) 0.120(5) 0.054(3) -0.034(3) -0.023(2) 0.013(3)
C28 0.058(3) 0.062(3) 0.064(3) -0.009(2) -0.033(2) -0.006(2)
C29 0.036(2) 0.087(4) 0.086(4) -0.016(2) -0.023(2) -0.018(3)
C30 0.048(3) 0.073(3) 0.073(3) -0.012(2) -0.028(2) -0.001(2)
C31 0.046(3) 0.118(4) 0.067(3) -0.011(3) -0.020(2) -0.028(3)
C32 0.059(3) 0.068(3) 0.065(3) 0.003(2) -0.035(2) -0.011(2)
C33 0.047(3) 0.109(4) 0.073(3) -0.003(3) -0.022(2) -0.039(3)
C34 0.047(5) 0.070(6) 0.060(5) -0.012(4) -0.023(4) -0.008(4)
C35 0.0295(18) 0.0342(18) 0.0293(18) -0.0090(14) -0.0084(14) -0.0012(14)
C37 0.061(6) 0.113(9) 0.070(7) -0.029(6) -0.027(5) 0.012(6)

loop_
_atom_type_symbol
_atom_type_description
_atom_type_scat_dispersion_real
_atom_type_scat_dispersion_imag
_atom_type_scat_source
C C 0.0181 0.0091
;
International Tables for Crystallography
(Vol. C, Tables 4.2.6.8 and 6.1.1.4)
;
H H 0.0000 0.0000
;
International Tables for Crystallography
(Vol. C, Table 6.1.1.4)
;
N N 0.0311 0.0180
;
International Tables for Crystallography
(Vol. C, Tables 4.2.6.8 and 6.1.1.4)
;
S S 0.3331 0.5567
;
International Tables for Crystallography
(Vol. C, Tables 4.2.6.8 and 6.1.1.4)
;
O O 0.0492 0.0322
;
International Tables for Crystallography
(Vol. C, Tables 4.2.6.8 and 6.1.1.4)
;

loop_
_geom_angle_atom_site_label_1
_geom_angle_atom_site_label_2
_geom_angle_atom_site_label_3
_geom_angle
_geom_angle_publ_flag
_geom_angle_site_symmetry_1
_geom_angle_site_symmetry_3
O2 S1 O4 119.74(13) yes . .
O2 S1 N36 109.61(16) yes . .
O2 S1 C5 108.42(16) yes . .
O4 S1 N36 103.53(16) yes . .
O4 S1 C5 109.23(16) yes . .
N36 S1 C5 105.37(16) yes . .
O3 S2 O5 119.80(16) yes . .
O3 S2 N1 108.54(16) yes . .
O3 S2 C3 108.12(16) yes . .
O5 S2 N1 104.29(13) yes . .
O5 S2 C3 109.03(17) yes . .
N1 S2 C3 106.26(17) yes . .
S2 N1 C9 124.8(2) yes . .
S1 N36 C4 127.1(3) yes . .
C9 C2 C10 120.6(3) yes . 2_766
C9 C2 C35 120.0(3) yes . .
C10 C2 C35 119.4(3) yes 2_766 .
S2 C3 C14 120.0(3) yes . .
S2 C3 C16 120.5(3) yes . .
C14 C3 C16 119.5(4) yes . .
N36 C4 C8 120.5(3) yes . .
N36 C4 C35 120.5(3) yes . .
C8 C4 C35 118.9(3) yes . .
S1 C5 C7 121.7(3) yes . .
S1 C5 C11 118.4(3) yes . .
C7 C5 C11 119.9(4) yes . .
C8 C6 C9 122.2(3) yes . .
C5 C7 C13 119.7(3) yes . .
C4 C8 C6 121.0(3) yes . .
N1 C9 C2 122.2(3) yes . .
N1 C9 C6 119.3(3) yes . .
C2 C9 C6 118.4(3) yes . .
O1 C10 C2 120.0(3) yes . 2_766
O1 C10 C35 119.2(3) yes . .
C2 C10 C35 120.8(3) yes 2_766 .
C5 C11 C19 120.0(4) yes . .
C13 C12 C18 122.6(4) yes . .
C13 C12 C19 118.1(4) yes . .
C18 C12 C19 119.3(3) yes . .
C7 C13 C12 120.5(4) yes . .
C3 C14 C15 119.9(3) yes . .
C14 C15 C17 121.6(4) yes . .
C3 C16 C21 120.0(4) yes . .
C15 C17 C20 119.4(4) yes . .
C15 C17 C21 117.6(4) yes . .
C20 C17 C21 123.0(3) yes . .
C12 C18 C26 112.0(3) yes . .
C12 C18 C28 110.4(3) yes . .
C12 C18 C31 107.9(4) yes . .
C26 C18 C28 108.7(4) yes . .
C26 C18 C31 109.1(4) yes . .
C28 C18 C31 108.8(3) yes . .
C11 C19 C12 121.8(3) yes . .
C17 C20 C30 109.6(3) yes . .
C17 C20 C32 109.9(3) yes . .
C17 C20 C33 112.3(4) yes . .
C30 C20 C32 108.1(4) yes . .
C30 C20 C33 109.0(4) yes . .
C32 C20 C33 107.9(3) yes . .
C16 C21 C17 121.3(3) yes . .
C23 C22 C25 121.9(4) yes . .
C22 C23 C29 119.9(5) yes . .
C25 C24 C27 118.2(5) yes . .
C25 C24 C37 106.3(5) yes . .
C27 C24 C37 135.4(6) yes . .
C22 C25 C24 119.9(5) yes . .
C24 C27 C29 120.7(5) yes . .
C23 C29 C27 119.3(5) yes . .
C23 C29 C34 106.4(5) yes . .
C27 C29 C34 134.2(5) yes . .
C2 C35 C4 119.4(3) yes . .
C2 C35 C10 119.9(3) yes . .
C4 C35 C10 120.8(3) yes . .
S2 N1 H1 116(3) no . .
C9 N1 H1 107(3) no . .
S1 N36 H36 122(2) no . .
C4 N36 H36 105(2) no . .
C8 C6 H6 118.911 no . .
C9 C6 H6 118.902 no . .
C5 C7 H7 120.131 no . .
C13 C7 H7 120.137 no . .
C4 C8 H8 119.496 no . .
C6 C8 H8 119.500 no . .
C5 C11 H11 119.995 no . .
C19 C11 H11 119.997 no . .
C7 C13 H13 119.738 no . .
C12 C13 H13 119.752 no . .
C3 C14 H14 120.033 no . .
C15 C14 H14 120.035 no . .
C14 C15 H15 119.195 no . .
C17 C15 H15 119.191 no . .
C3 C16 H16 119.998 no . .
C21 C16 H16 119.997 no . .
C11 C19 H19 119.112 no . .
C12 C19 H19 119.113 no . .
C16 C21 H21 119.357 no . .
C17 C21 H21 119.354 no . .
C23 C22 H22 119.037 no . .
C25 C22 H22 119.029 no . .
C22 C23 H23 120.037 no . .
C29 C23 H23 120.039 no . .
C22 C25 H25 120.065 no . .
C24 C25 H25 120.050 no . .
C18 C26 H26A 109.475 no . .
C18 C26 H26B 109.478 no . .
C18 C26 H26C 109.475 no . .
H26A C26 H26B 109.462 no . .
H26A C26 H26C 109.463 no . .
H26B C26 H26C 109.474 no . .
C24 C27 H27 119.647 no . .
C29 C27 H27 119.648 no . .
C18 C28 H28A 109.471 no . .
C18 C28 H28B 109.471 no . .
C18 C28 H28C 109.473 no . .
H28A C28 H28B 109.468 no . .
H28A C28 H28C 109.470 no . .
H28B C28 H28C 109.474 no . .
C20 C30 H30A 109.465 no . .
C20 C30 H30B 109.472 no . .
C20 C30 H30C 109.474 no . .
H30A C30 H30B 109.465 no . .
H30A C30 H30C 109.480 no . .
H30B C30 H30C 109.473 no . .
C18 C31 H31A 109.472 no . .
C18 C31 H31B 109.468 no . .
C18 C31 H31C 109.473 no . .
H31A C31 H31B 109.471 no . .
H31A C31 H31C 109.475 no . .
H31B C31 H31C 109.468 no . .
C20 C32 H32A 109.468 no . .
C20 C32 H32B 109.476 no . .
C20 C32 H32C 109.473 no . .
H32A C32 H32B 109.475 no . .
H32A C32 H32C 109.464 no . .
H32B C32 H32C 109.472 no . .
C20 C33 H33A 109.467 no . .
C20 C33 H33B 109.469 no . .
C20 C33 H33C 109.470 no . .
H33A C33 H33B 109.476 no . .
H33A C33 H33C 109.472 no . .
H33B C33 H33C 109.473 no . .
C29 C34 H34A 109.476 no . .
C29 C34 H34B 109.474 no . .
C29 C34 H34C 109.470 no . .
H34A C34 H34B 109.474 no . .
H34A C34 H34C 109.467 no . .
H34B C34 H34C 109.466 no . .
C24 C37 H37A 109.468 no . .
C24 C37 H37B 109.476 no . .
C24 C37 H37C 109.473 no . .
H37A C37 H37B 109.464 no . .
H37A C37 H37C 109.468 no . .
H37B C37 H37C 109.479 no . .

loop_
_geom_bond_atom_site_label_1
_geom_bond_atom_site_label_2
_geom_bond_distance
_geom_bond_publ_flag
_geom_bond_site_symmetry_2
S1 O2 1.425(2) yes .
S1 O4 1.435(2) yes .
S1 N36 1.642(3) yes .
S1 C5 1.756(4) yes .
S2 O3 1.431(3) yes .
S2 O5 1.425(2) yes .
S2 N1 1.642(3) yes .
S2 C3 1.748(4) yes .
O1 C10 1.257(4) yes .
N1 C9 1.414(4) yes .
N36 C4 1.399(4) yes .
C2 C9 1.415(5) yes .
C2 C10 1.461(5) yes 2_766
C2 C35 1.416(4) yes .
C3 C14 1.389(6) yes .
C3 C16 1.393(4) yes .
C4 C8 1.390(5) yes .
C4 C35 1.424(5) yes .
C5 C7 1.378(6) yes .
C5 C11 1.389(5) yes .
C6 C8 1.366(5) yes .
C6 C9 1.389(5) yes .
C7 C13 1.407(6) yes .
C10 C35 1.474(5) yes .
C11 C19 1.375(6) yes .
C12 C13 1.398(5) yes .
C12 C18 1.534(6) yes .
C12 C19 1.385(6) yes .
C14 C15 1.380(6) yes .
C15 C17 1.394(5) yes .
C16 C21 1.379(7) yes .
C17 C20 1.526(7) yes .
C17 C21 1.401(6) yes .
C18 C26 1.515(7) yes .
C18 C28 1.523(6) yes .
C18 C31 1.547(6) yes .
C20 C30 1.552(7) yes .
C20 C32 1.538(6) yes .
C20 C33 1.525(5) yes .
C22 C23 1.358(7) yes .
C22 C25 1.365(8) yes .
C23 C29 1.368(7) yes .
C24 C25 1.364(7) yes .
C24 C27 1.418(8) yes .
C24 C37 1.521(12) yes .
C27 C29 1.369(9) yes .
C29 C34 1.531(10) yes .
N1 H1 0.93(4) no .
N36 H36 0.96(4) no .
C6 H6 0.950 no .
C7 H7 0.950 no .
C8 H8 0.950 no .
C11 H11 0.950 no .
C13 H13 0.950 no .
C14 H14 0.950 no .
C15 H15 0.950 no .
C16 H16 0.950 no .
C19 H19 0.950 no .
C21 H21 0.950 no .
C22 H22 0.950 no .
C23 H23 0.950 no .
C25 H25 0.950 no .
C26 H26A 0.980 no .
C26 H26B 0.980 no .
C26 H26C 0.980 no .
C27 H27 0.950 no .
C28 H28A 0.980 no .
C28 H28B 0.980 no .
C28 H28C 0.980 no .
C30 H30A 0.980 no .
C30 H30B 0.980 no .
C30 H30C 0.980 no .
C31 H31A 0.980 no .
C31 H31B 0.980 no .
C31 H31C 0.980 no .
C32 H32A 0.980 no .
C32 H32B 0.980 no .
C32 H32C 0.980 no .
C33 H33A 0.980 no .
C33 H33B 0.980 no .
C33 H33C 0.980 no .
C34 H34A 0.980 no .
C34 H34B 0.980 no .
C34 H34C 0.980 no .
C37 H37A 0.980 no .
C37 H37B 0.980 no .
C37 H37C 0.980 no .

loop_
_geom_contact_atom_site_label_1
_geom_contact_atom_site_label_2
_geom_contact_distance
_geom_contact_publ_flag
_geom_contact_site_symmetry_2
S1 C8 3.130(4) no .
S2 C6 3.174(4) no .
O1 N1 2.569(4) no 2_766
O1 N36 2.536(4) no .
O1 C4 2.819(4) no .
O1 C9 2.813(4) no 2_766
O2 C4 3.183(4) no .
O2 C7 2.938(5) no .
O2 C8 3.038(4) no .
O3 C6 2.981(4) no .
O3 C9 3.149(4) no .
O3 C16 2.929(5) no .
O4 C11 3.053(5) no .
O5 C14 2.996(5) no .
N1 C10 2.912(5) no 2_766
N1 C14 3.416(6) no .
N36 C10 2.890(4) no .
N36 C11 3.251(6) no .
C2 C2 2.926(5) no 2_766
C2 C8 2.792(5) no .
C3 C9 3.284(5) no .
C3 C17 2.803(6) no .
C4 C5 3.314(6) no .
C4 C9 2.822(5) no .
C5 C8 3.490(5) no .
C5 C12 2.800(6) no .
C6 C35 2.784(5) no .
C7 C19 2.763(5) no .
C10 C10 2.867(5) no 2_766
C11 C13 2.768(6) no .
C13 C26 2.863(7) no .
C13 C31 3.584(5) no .
C14 C21 2.767(5) no .
C15 C16 2.764(6) no .
C15 C30 3.036(6) no .
C15 C32 3.044(6) no .
C19 C28 3.040(7) no .
C19 C31 3.008(6) no .
C21 C33 2.878(7) no .
C22 C27 2.716(7) no .
C23 C24 2.763(7) no .
C25 C29 2.762(8) no .
C35 C35 2.909(5) no 2_766
O1 C27 3.566(6) no 2_766
O2 C32 3.187(4) no 2_856
O3 C6 3.086(5) no 2_756
O3 C8 3.169(5) no 2_756
O4 C19 3.508(4) no 2_765
O5 C28 3.442(4) no 1_556
C2 C23 3.421(7) no 2_766
C2 C24 3.456(7) no .
C2 C25 3.596(7) no .
C2 C27 3.599(6) no .
C4 C34 3.456(10) no 2_766
C6 O3 3.086(5) no 2_756
C6 C37 3.569(11) no .
C8 O3 3.169(5) no 2_756
C9 C24 3.523(7) no .
C9 C37 3.580(12) no .
C10 C22 3.439(7) no .
C10 C23 3.544(6) no .
C10 C27 3.439(7) no 2_766
C10 C29 3.458(6) no 2_766
C11 C11 3.479(5) no 2_765
C19 O4 3.508(4) no 2_765
C22 C10 3.439(7) no .
C22 C35 3.448(6) no .
C23 C2 3.421(7) no 2_766
C23 C10 3.544(6) no .
C23 C35 3.578(7) no 2_766
C24 C2 3.456(7) no .
C24 C9 3.523(7) no .
C25 C2 3.596(7) no .
C25 C35 3.449(7) no .
C27 O1 3.566(6) no 2_766
C27 C2 3.599(6) no .
C27 C10 3.439(7) no 2_766
C28 O5 3.442(4) no 1_554
C29 C10 3.458(6) no 2_766
C29 C35 3.435(7) no 2_766
C31 C34 3.566(9) no 2_666
C32 O2 3.187(4) no 2_856
C34 C4 3.456(10) no 2_766
C34 C31 3.566(9) no 2_666
C34 C35 3.600(9) no 2_766
C34 C37 3.526(15) no 2_666
C35 C22 3.448(6) no .
C35 C23 3.578(7) no 2_766
C35 C25 3.449(7) no .
C35 C29 3.435(7) no 2_766
C35 C34 3.600(9) no 2_766
C37 C6 3.569(11) no .
C37 C9 3.580(12) no .
C37 C34 3.526(15) no 2_666
S1 H7 2.8588 no .
S1 H8 2.7752 no .
S1 H11 2.7947 no .
S2 H6 2.8745 no .
S2 H14 2.8242 no .
S2 H16 2.8383 no .
O1 H1 1.74(4) no 2_766
O1 H36 1.66(4) no .
O2 H7 2.5701 no .
O2 H8 2.3502 no .
O2 H36 3.37(4) no .
O3 H6 2.2901 no .
O3 H16 2.5665 no .
O3 H1 3.32(4) no .
O4 H11 2.7856 no .
O4 H36 2.60(4) no .
O5 H14 2.6809 no .
O5 H1 2.56(4) no .
N1 H6 2.5720 no .
N1 H14 3.3771 no .
N36 H8 2.5961 no .
N36 H11 3.0940 no .
C2 H6 3.2657 no .
C2 H1 2.45(4) no .
C3 H6 3.5718 no .
C3 H15 3.2502 no .
C3 H21 3.2553 no .
C3 H1 3.05(4) no .
C4 H6 3.2485 no .
C5 H8 3.1466 no .
C5 H13 3.2631 no .
C5 H19 3.2473 no .
C5 H36 3.21(5) no .
C6 H16 3.3060 no .
C6 H1 3.16(4) no .
C7 H8 3.1392 no .
C7 H11 3.2522 no .
C8 H7 3.5289 no .
C8 H36 3.17(4) no .
C9 H8 3.2612 no .
C10 H1 2.39(4) no 2_766
C10 H36 2.31(4) no .
C11 H7 3.2546 no .
C11 H36 3.38(5) no .
C12 H7 3.2906 no .
C12 H11 3.2640 no .
C12 H26A 2.7033 no .
C12 H26B 3.3667 no .
C12 H26C 2.7354 no .
C12 H28A 2.6744 no .
C12 H28B 2.7213 no .
C12 H28C 3.3553 no .
C12 H31A 2.6566 no .
C12 H31B 3.3431 no .
C12 H31C 2.6845 no .
C13 H19 3.2446 no .
C13 H26A 2.7252 no .
C13 H26C 2.7982 no .
C13 H28B 3.5774 no .
C13 H31C 3.4922 no .
C14 H16 3.2619 no .
C14 H1 3.38(5) no .
C15 H21 3.2511 no .
C15 H30B 3.2916 no .
C15 H30C 2.7406 no .
C15 H32B 2.7482 no .
C15 H32C 3.3035 no .
C16 H6 3.4891 no .
C16 H14 3.2626 no .
C17 H14 3.2747 no .
C17 H16 3.2782 no .
C17 H30A 3.3597 no .
C17 H30B 2.7026 no .
C17 H30C 2.7026 no .
C17 H32A 3.3529 no .
C17 H32B 2.6954 no .
C17 H32C 2.6954 no .
C17 H33A 3.3708 no .
C17 H33B 2.7296 no .
C17 H33C 2.7296 no .
C18 H13 2.7366 no .
C18 H19 2.6476 no .
C19 H13 3.2467 no .
C19 H28A 2.7208 no .
C19 H28B 3.3337 no .
C19 H31A 2.6860 no .
C19 H31C 3.2842 no .
C20 H15 2.6528 no .
C20 H21 2.7354 no .
C21 H15 3.2511 no .
C21 H30B 3.5450 no .
C21 H32C 3.5433 no .
C21 H33B 2.7848 no .
C21 H33C 2.7748 no .
C23 H25 3.2322 no .
C23 H27 3.2197 no .
C23 H34A 3.1675 no .
C23 H34B 2.5288 no .
C23 H34C 2.5288 no .
C24 H22 3.2142 no .
C25 H23 3.2331 no .
C25 H27 3.2444 no .
C25 H37A 3.1562 no .
C25 H37B 2.5170 no .
C25 H37C 2.5169 no .
C26 H13 2.4912 no .
C26 H28A 3.3189 no .
C26 H28B 2.6530 no .
C26 H28C 2.6530 no .
C26 H31A 3.3407 no .
C26 H31B 2.6821 no .
C26 H31C 2.6822 no .
C27 H23 3.2221 no .
C27 H25 3.2548 no .
C27 H34A 2.8133 no .
C27 H34B 3.2756 no .
C27 H34C 3.2443 no .
C27 H37A 2.8583 no .
C27 H37B 3.2960 no .
C27 H37C 3.3155 no .
C28 H19 2.8358 no .
C28 H26A 3.3207 no .
C28 H26B 2.6509 no .
C28 H26C 2.6509 no .
C28 H31A 2.6943 no .
C28 H31B 2.6705 no .
C28 H31C 3.3453 no .
C29 H22 3.2126 no .
C30 H15 2.8630 no .
C30 H32A 2.6812 no .
C30 H32B 2.6738 no .
C30 H32C 3.3555 no .
C30 H33A 2.6722 no .
C30 H33B 3.3577 no .
C30 H33C 2.6975 no .
C31 H19 2.8622 no .
C31 H26A 2.6857 no .
C31 H26B 2.6627 no .
C31 H26C 3.3471 no .
C31 H28A 2.6866 no .
C31 H28B 3.3500 no .
C31 H28C 2.6664 no .
C32 H15 2.8654 no .
C32 H30A 2.6833 no .
C32 H30B 3.3526 no .
C32 H30C 2.6788 no .
C32 H33A 2.6441 no .
C32 H33B 2.6631 no .
C32 H33C 3.3313 no .
C33 H21 2.5020 no .
C33 H30A 2.6669 no .
C33 H30B 2.7164 no .
C33 H30C 3.3519 no .
C33 H32A 2.6360 no .
C33 H32B 3.3284 no .
C33 H32C 2.6779 no .
C34 H23 2.3667 no .
C34 H27 2.9201 no .
C35 H8 3.2841 no .
C35 H36 2.39(4) no .
C37 H25 2.3552 no .
C37 H27 2.9811 no .
H6 H8 2.2932 no .
H6 H16 2.9371 no .
H6 H1 3.4496 no .
H7 H8 2.7986 no .
H7 H13 2.3548 no .
H8 H36 3.4913 no .
H11 H19 2.3127 no .
H11 H36 2.9649 no .
H13 H26A 2.2249 no .
H13 H26B 3.4559 no .
H13 H26C 2.2935 no .
H14 H15 2.3187 no .
H14 H1 3.1278 no .
H15 H30B 3.2983 no .
H15 H30C 2.3047 no .
H15 H32B 2.3068 no .
H15 H32C 3.3014 no .
H16 H21 2.3200 no .
H19 H28A 2.2553 no .
H19 H28B 3.2955 no .
H19 H31A 2.2908 no .
H19 H31C 3.3333 no .
H21 H33A 3.4686 no .
H21 H33B 2.2782 no .
H21 H33C 2.2688 no .
H22 H23 2.2944 no .
H22 H25 2.3021 no .
H23 H34A 3.3290 no .
H23 H34B 2.3317 no .
H23 H34C 2.3752 no .
H25 H37A 3.3186 no .
H25 H37B 2.3499 no .
H25 H37C 2.3318 no .
H26A H28B 3.5499 no .
H26A H28C 3.5499 no .
H26A H31A 3.5758 no .
H26A H31B 2.9772 no .
H26A H31C 2.5031 no .
H26B H28A 3.5466 no .
H26B H28B 2.9350 no .
H26B H28C 2.4603 no .
H26B H31A 3.5585 no .
H26B H31B 2.4783 no .
H26B H31C 2.9435 no .
H26C H28A 3.5466 no .
H26C H28B 2.4603 no .
H26C H28C 2.9350 no .
H26C H31B 3.5736 no .
H26C H31C 3.5845 no .
H27 H34A 2.7284 no .
H27 H34B 3.5733 no .
H27 H34C 3.5509 no .
H27 H37A 2.7939 no .
H28A H31A 2.5144 no .
H28A H31B 2.9576 no .
H28A H31C 3.5841 no .
H28B H31A 3.5933 no .
H28B H31B 3.5657 no .
H28C H31A 2.9631 no .
H28C H31B 2.4670 no .
H28C H31C 3.5573 no .
H30A H32A 2.4931 no .
H30A H32B 2.9551 no .
H30A H32C 3.5828 no .
H30A H33A 2.4613 no .
H30A H33B 3.5638 no .
H30A H33C 2.9510 no .
H30B H32A 3.5780 no .
H30B H32B 3.5702 no .
H30B H33A 2.9872 no .
H30B H33C 2.5417 no .
H30C H31A 2.9506 no 2_766
H30C H32A 2.9593 no .
H30C H32B 2.4804 no .
H30C H32C 3.5759 no .
H30C H33A 3.5562 no .
H30C H33C 3.5991 no .
H32A H33A 2.4276 no .
H32A H33B 2.9176 no .
H32A H33C 3.5354 no .
H32B H33A 3.5332 no .
H32B H33B 3.5676 no .
H32C H33A 2.9516 no .
H32C H33B 2.4928 no .
H32C H33C 3.5762 no .
H1 H36 3.31(6) no 2_766
S1 H15 3.1613 no 1_554
S1 H26B 3.4107 no 1_655
S1 H32B 3.3541 no 1_554
S2 H7 3.2218 no 2_756
S2 H28B 3.5687 no 1_556
S2 H33A 3.3558 no 1_455
O1 H22 3.4988 no .
O1 H27 3.4204 no 2_766
O1 H28A 3.3866 no 2_765
O1 H28B 3.3822 no 2_765
O2 H15 3.4230 no 1_554
O2 H26B 2.9603 no 1_655
O2 H32A 2.8961 no 2_856
O2 H32B 2.8566 no 1_554
O2 H32C 2.6146 no 2_856
O2 H33A 3.4150 no 2_856
O2 H33B 3.1498 no 2_856
O3 H6 2.4579 no 2_756
O3 H7 3.0885 no 2_756
O3 H8 2.6424 no 2_756
O3 H33A 2.9222 no 1_455
O3 H37C 3.4033 no 2_756
O4 H15 2.7114 no 1_554
O4 H19 2.5925 no 2_765
O4 H26B 3.2021 no 1_655
O4 H28A 2.9659 no 2_765
O4 H28C 3.1269 no 1_655
O4 H30C 3.0879 no 1_554
O4 H31A 3.5683 no 2_765
O4 H31B 3.3512 no 1_655
O4 H32B 3.0546 no 1_554
O5 H7 2.7814 no 2_756
O5 H13 3.5848 no 1_556
O5 H26C 2.8619 no 1_556
O5 H28B 2.5187 no 1_556
O5 H30A 3.4165 no 1_455
O5 H32A 3.0569 no 1_455
O5 H33A 3.3251 no 1_455
N1 H28B 3.3995 no 1_556
N1 H30A 3.3318 no 1_455
N1 H33A 3.5311 no 1_455
N1 H37A 3.5847 no .
N1 H37C 3.4143 no .
N36 H31B 3.3861 no 1_655
N36 H34A 3.4634 no 2_766
N36 H34B 3.1645 no 2_766
C2 H23 3.3085 no 2_766
C2 H34B 3.4219 no 2_766
C3 H13 3.3325 no 2_756
C3 H23 3.2529 no 2_766
C4 H25 3.4582 no .
C4 H34A 3.5919 no 2_766
C4 H34B 2.6772 no 2_766
C5 H14 3.2620 no 1_554
C5 H15 3.2152 no 1_554
C5 H25 3.2493 no .
C6 H34B 3.3535 no 2_766
C6 H37C 2.7135 no .
C7 H14 3.1484 no 1_554
C7 H25 3.4017 no .
C8 H25 3.5615 no .
C8 H33A 3.4646 no 2_856
C8 H33B 3.3443 no 2_856
C8 H34B 2.9135 no 2_766
C8 H37C 3.2117 no .
C9 H23 3.5026 no 2_766
C9 H34B 3.5835 no 2_766
C9 H37C 3.0048 no .
C10 H22 3.4611 no .
C11 H11 2.7732 no 2_765
C11 H14 3.3881 no 1_554
C11 H19 3.4954 no 2_765
C11 H22 3.0446 no .
C11 H25 3.0149 no .
C12 H14 3.3533 no 1_554
C12 H25 3.0795 no .
C13 H14 3.1925 no 1_554
C13 H25 3.3142 no .
C14 H13 3.5872 no 2_756
C14 H22 3.5166 no 2_766
C14 H23 3.1747 no 2_766
C15 H22 3.3555 no 2_766
C15 H23 3.0497 no 2_766
C16 H13 3.5376 no 2_756
C16 H23 3.2163 no 2_766
C16 H33C 3.5107 no 2_856
C17 H23 3.0190 no 2_766
C17 H26A 3.4259 no 2_756
C19 H11 3.0266 no 2_765
C19 H14 3.4085 no 1_554
C19 H22 3.1875 no .
C19 H25 2.9365 no .
C20 H37A 3.2845 no 1_655
C21 H23 3.0953 no 2_766
C21 H26A 3.2501 no 2_756
C21 H34C 3.4512 no 2_766
C22 H30B 3.3170 no 2_766
C22 H30C 3.5416 no 2_766
C23 H30B 2.9627 no 2_766
C24 H30B 3.3756 no 1_455
C25 H31A 3.5736 no .
C25 H31C 3.2265 no .
C26 H32A 3.2529 no 1_454
C26 H32B 3.5200 no 1_454
C26 H32C 2.9869 no 2_756
C26 H34A 3.5366 no 2_666
C27 H30B 3.3300 no 1_455
C27 H31C 3.5198 no 2_666
C28 H28C 3.5830 no 2_665
C28 H30A 3.3436 no 1_454
C28 H31B 3.4561 no 2_665
C29 H30B 3.4569 no 2_766
C29 H31C 3.4568 no 2_666
C29 H37B 3.3710 no 2_666
C30 H23 3.5642 no 2_766
C30 H27 3.1837 no 1_655
C30 H28B 3.5908 no 1_656
C30 H28C 3.4567 no 1_656
C30 H37A 2.6850 no 1_655
C31 H25 3.4440 no .
C31 H27 3.2703 no 2_666
C31 H28C 3.4686 no 2_665
C31 H34A 2.6070 no 2_666
C32 H26B 3.3690 no 1_656
C32 H26B 3.5560 no 2_756
C32 H26C 3.3823 no 1_656
C32 H32B 3.5099 no 2_857
C32 H32C 3.2892 no 2_857
C33 H8 3.2905 no 2_856
C33 H16 3.4567 no 2_856
C33 H37A 2.8177 no 1_655
C34 H31B 3.4186 no 2_666
C34 H31C 2.8322 no 2_666
C34 H33B 3.5425 no 1_465
C34 H37A 3.5170 no 2_666
C34 H37B 2.7863 no 2_666
C35 H34B 2.9739 no 2_766
C37 H16 3.3411 no 2_756
C37 H30A 3.5308 no 1_455
C37 H30B 2.9331 no 1_455
C37 H31C 3.5072 no .
C37 H33A 3.5809 no 1_455
C37 H33C 2.9423 no 1_455
C37 H34A 3.5204 no 2_666
C37 H34C 2.8884 no 2_666
H6 O3 2.4579 no 2_756
H6 H6 2.8260 no 2_756
H6 H33A 3.4370 no 2_856
H6 H37C 2.7698 no .
H7 S2 3.2218 no 2_756
H7 O3 3.0885 no 2_756
H7 O5 2.7814 no 2_756
H7 H14 3.5722 no 1_554
H8 O3 2.6424 no 2_756
H8 C33 3.2905 no 2_856
H8 H33A 2.7944 no 2_856
H8 H33B 2.8956 no 2_856
H8 H34B 3.3193 no 2_766
H8 H37C 3.5645 no .
H11 C11 2.7732 no 2_765
H11 C19 3.0266 no 2_765
H11 H11 2.2538 no 2_765
H11 H19 2.7242 no 2_765
H11 H22 2.8221 no .
H11 H25 3.4548 no .
H13 O5 3.5848 no 1_554
H13 C3 3.3325 no 2_756
H13 C14 3.5872 no 2_756
H13 C16 3.5376 no 2_756
H14 C5 3.2620 no 1_556
H14 C7 3.1484 no 1_556
H14 C11 3.3881 no 1_556
H14 C12 3.3533 no 1_556
H14 C13 3.1925 no 1_556
H14 C19 3.4085 no 1_556
H14 H7 3.5722 no 1_556
H14 H22 3.5325 no 2_766
H14 H28B 3.5968 no 1_556
H15 S1 3.1613 no 1_556
H15 O2 3.4230 no 1_556
H15 O4 2.7114 no 1_556
H15 C5 3.2152 no 1_556
H15 H22 3.2527 no 2_766
H15 H23 3.5336 no 2_766
H16 C33 3.4567 no 2_856
H16 C37 3.3411 no 2_756
H16 H33A 3.5488 no 2_856
H16 H33B 3.5341 no 2_856
H16 H33C 2.7875 no 2_856
H16 H37A 3.4105 no 2_756
H16 H37B 3.1409 no 2_756
H16 H37C 2.9320 no 2_756
H19 O4 2.5925 no 2_765
H19 C11 3.4954 no 2_765
H19 H11 2.7242 no 2_765
H19 H22 3.0904 no .
H19 H25 3.3590 no .
H21 H21 2.8865 no 2_856
H21 H26A 3.4136 no 2_756
H21 H33C 3.1522 no 2_856
H21 H34C 3.0822 no 1_645
H21 H34C 3.2982 no 2_766
H22 O1 3.4988 no .
H22 C10 3.4611 no .
H22 C11 3.0446 no .
H22 C14 3.5166 no 2_766
H22 C15 3.3555 no 2_766
H22 C19 3.1875 no .
H22 H11 2.8221 no .
H22 H14 3.5325 no 2_766
H22 H15 3.2527 no 2_766
H22 H19 3.0904 no .
H22 H30B 3.4851 no 2_766
H22 H30C 3.2988 no 2_766
H22 H31A 3.5851 no .
H23 C2 3.3085 no 2_766
H23 C3 3.2529 no 2_766
H23 C9 3.5026 no 2_766
H23 C14 3.1747 no 2_766
H23 C15 3.0497 no 2_766
H23 C16 3.2163 no 2_766
H23 C17 3.0190 no 2_766
H23 C21 3.0953 no 2_766
H23 C30 3.5642 no 2_766
H23 H15 3.5336 no 2_766
H23 H30B 2.9173 no 2_766
H23 H30C 3.5890 no 2_766
H25 C4 3.4582 no .
H25 C5 3.2493 no .
H25 C7 3.4017 no .
H25 C8 3.5615 no .
H25 C11 3.0149 no .
H25 C12 3.0795 no .
H25 C13 3.3142 no .
H25 C19 2.9365 no .
H25 C31 3.4440 no .
H25 H11 3.4548 no .
H25 H19 3.3590 no .
H25 H31A 3.3046 no .
H25 H31C 2.8684 no .
H26A C17 3.4259 no 2_756
H26A C21 3.2501 no 2_756
H26A H21 3.4136 no 2_756
H26A H32C 2.9038 no 2_756
H26A H33B 3.5489 no 2_756
H26A H34A 3.0816 no 2_666
H26B S1 3.4107 no 1_455
H26B O2 2.9603 no 1_455
H26B O4 3.2021 no 1_455
H26B C32 3.3690 no 1_454
H26B C32 3.5560 no 2_756
H26B H32A 3.0079 no 1_454
H26B H32B 2.8405 no 1_454
H26B H32C 2.5820 no 2_756
H26B H34A 3.4240 no 2_666
H26C O5 2.8619 no 1_554
H26C C32 3.3823 no 1_454
H26C H32A 2.6280 no 1_454
H26C H32B 3.3105 no 1_454
H26C H32C 2.9781 no 2_756
H27 O1 3.4204 no 2_766
H27 C30 3.1837 no 1_455
H27 C31 3.2703 no 2_666
H27 H30A 2.9531 no 1_455
H27 H30B 2.7015 no 1_455
H27 H30C 3.4137 no 1_455
H27 H31A 3.1332 no 2_666
H27 H31B 3.1917 no 2_666
H27 H31C 2.9378 no 2_666
H28A O1 3.3866 no 2_765
H28A O4 2.9659 no 2_765
H28A H28C 3.0803 no 2_665
H28A H31A 3.5427 no 2_665
H28A H31B 2.9290 no 2_665
H28A H36 3.1816 no 2_765
H28B S2 3.5687 no 1_554
H28B O1 3.3822 no 2_765
H28B O5 2.5187 no 1_554
H28B N1 3.3995 no 1_554
H28B C30 3.5908 no 1_454
H28B H14 3.5968 no 1_554
H28B H30A 2.7903 no 1_454
H28B H30C 3.5703 no 1_454
H28B H32A 3.2566 no 1_454
H28B H1 2.8326 no 1_554
H28C O4 3.1269 no 1_455
H28C C28 3.5830 no 2_665
H28C C30 3.4567 no 1_454
H28C C31 3.4686 no 2_665
H28C H28A 3.0803 no 2_665
H28C H28C 3.2666 no 2_665
H28C H30A 3.0115 no 1_454
H28C H30C 3.0007 no 1_454
H28C H31A 2.9520 no 2_665
H28C H31B 3.1405 no 2_665
H28C H32A 3.5703 no 1_454
H28C H32B 3.5536 no 1_454
H30A O5 3.4165 no 1_655
H30A N1 3.3318 no 1_655
H30A C28 3.3436 no 1_656
H30A C37 3.5308 no 1_655
H30A H27 2.9531 no 1_655
H30A H28B 2.7903 no 1_656
H30A H28C 3.0115 no 1_656
H30A H37A 2.6428 no 1_655
H30A H1 3.2516 no 1_655
H30B C22 3.3170 no 2_766
H30B C23 2.9627 no 2_766
H30B C24 3.3756 no 1_655
H30B C27 3.3300 no 1_655
H30B C29 3.4569 no 2_766
H30B C37 2.9331 no 1_655
H30B H22 3.4851 no 2_766
H30B H23 2.9173 no 2_766
H30B H27 2.7015 no 1_655
H30B H34C 3.0772 no 2_766
H30B H37A 2.0533 no 1_655
H30B H37B 3.3051 no 1_655
H30C O4 3.0879 no 1_556
H30C C22 3.5416 no 2_766
H30C H22 3.2988 no 2_766
H30C H23 3.5890 no 2_766
H30C H27 3.4137 no 1_655
H30C H28B 3.5703 no 1_656
H30C H28C 3.0007 no 1_656
H30C H37A 3.5451 no 1_655
H31A O4 3.5683 no 2_765
H31A C25 3.5736 no .
H31A H22 3.5851 no .
H31A H25 3.3046 no .
H31A H27 3.1332 no 2_666
H31A H28A 3.5427 no 2_665
H31A H28C 2.9520 no 2_665
H31A H34A 3.2783 no 2_666
H31B O4 3.3512 no 1_455
H31B N36 3.3861 no 1_455
H31B C28 3.4561 no 2_665
H31B C34 3.4186 no 2_666
H31B H27 3.1917 no 2_666
H31B H28A 2.9290 no 2_665
H31B H28C 3.1405 no 2_665
H31B H34A 2.4908 no 2_666
H31B H36 3.2330 no 1_455
H31C C25 3.2265 no .
H31C C27 3.5198 no 2_666
H31C C29 3.4568 no 2_666
H31C C34 2.8322 no 2_666
H31C C37 3.5072 no .
H31C H25 2.8684 no .
H31C H27 2.9378 no 2_666
H31C H34A 1.9208 no 2_666
H31C H34B 3.5105 no 2_666
H31C H34C 3.1493 no 2_666
H31C H37B 2.6744 no .
H32A O2 2.8961 no 2_856
H32A O5 3.0569 no 1_655
H32A C26 3.2529 no 1_656
H32A H26B 3.0079 no 1_656
H32A H26C 2.6280 no 1_656
H32A H28B 3.2566 no 1_656
H32A H28C 3.5703 no 1_656
H32A H32B 3.4896 no 2_857
H32A H32C 3.2676 no 2_857
H32B S1 3.3541 no 1_556
H32B O2 2.8566 no 1_556
H32B O4 3.0546 no 1_556
H32B C26 3.5200 no 1_656
H32B C32 3.5099 no 2_857
H32B H26B 2.8405 no 1_656
H32B H26C 3.3105 no 1_656
H32B H28C 3.5536 no 1_656
H32B H32A 3.4896 no 2_857
H32B H32B 3.5635 no 2_857
H32B H32C 2.9389 no 2_857
H32C O2 2.6146 no 2_856
H32C C26 2.9869 no 2_756
H32C C32 3.2892 no 2_857
H32C H26A 2.9038 no 2_756
H32C H26B 2.5820 no 2_756
H32C H26C 2.9781 no 2_756
H32C H32A 3.2676 no 2_857
H32C H32B 2.9389 no 2_857
H32C H32C 3.1142 no 2_857
H33A S2 3.3558 no 1_655
H33A O2 3.4150 no 2_856
H33A O3 2.9222 no 1_655
H33A O5 3.3251 no 1_655
H33A N1 3.5311 no 1_655
H33A C8 3.4646 no 2_856
H33A C37 3.5809 no 1_655
H33A H6 3.4370 no 2_856
H33A H8 2.7944 no 2_856
H33A H16 3.5488 no 2_856
H33A H37A 2.7979 no 1_655
H33A H37C 3.5182 no 1_655
H33B O2 3.1498 no 2_856
H33B C8 3.3443 no 2_856
H33B C34 3.5425 no 1_645
H33B H8 2.8956 no 2_856
H33B H16 3.5341 no 2_856
H33B H26A 3.5489 no 2_756
H33B H34A 3.5891 no 1_645
H33B H34B 3.0119 no 1_645
H33B H34C 3.4761 no 1_645
H33C C16 3.5107 no 2_856
H33C C37 2.9423 no 1_655
H33C H16 2.7875 no 2_856
H33C H21 3.1522 no 2_856
H33C H34C 3.0649 no 2_766
H33C H37A 2.2009 no 1_655
H33C H37B 3.0870 no 1_655
H33C H37C 3.1370 no 1_655
H34A N36 3.4634 no 2_766
H34A C4 3.5919 no 2_766
H34A C26 3.5366 no 2_666
H34A C31 2.6070 no 2_666
H34A C37 3.5204 no 2_666
H34A H26A 3.0816 no 2_666
H34A H26B 3.4240 no 2_666
H34A H31A 3.2783 no 2_666
H34A H31B 2.4908 no 2_666
H34A H31C 1.9208 no 2_666
H34A H33B 3.5891 no 1_465
H34A H37B 2.6447 no 2_666
H34B N36 3.1645 no 2_766
H34B C2 3.4219 no 2_766
H34B C4 2.6772 no 2_766
H34B C6 3.3535 no 2_766
H34B C8 2.9135 no 2_766
H34B C9 3.5835 no 2_766
H34B C35 2.9739 no 2_766
H34B H8 3.3193 no 2_766
H34B H31C 3.5105 no 2_666
H34B H33B 3.0119 no 1_465
H34B H36 3.5147 no 2_766
H34C C21 3.4512 no 2_766
H34C C37 2.8884 no 2_666
H34C H21 3.0822 no 1_465
H34C H21 3.2982 no 2_766
H34C H30B 3.0772 no 2_766
H34C H31C 3.1493 no 2_666
H34C H33B 3.4761 no 1_465
H34C H33C 3.0649 no 2_766
H34C H37A 2.7418 no 2_666
H34C H37B 2.2273 no 2_666
H37A N1 3.5847 no .
H37A C20 3.2845 no 1_455
H37A C30 2.6850 no 1_455
H37A C33 2.8177 no 1_455
H37A C34 3.5170 no 2_666
H37A H16 3.4105 no 2_756
H37A H30A 2.6428 no 1_455
H37A H30B 2.0533 no 1_455
H37A H30C 3.5451 no 1_455
H37A H33A 2.7979 no 1_455
H37A H33C 2.2009 no 1_455
H37A H34C 2.7418 no 2_666
H37B C29 3.3710 no 2_666
H37B C34 2.7863 no 2_666
H37B H16 3.1409 no 2_756
H37B H30B 3.3051 no 1_455
H37B H31C 2.6744 no .
H37B H33C 3.0870 no 1_455
H37B H34A 2.6447 no 2_666
H37B H34C 2.2273 no 2_666
H37C O3 3.4033 no 2_756
H37C N1 3.4143 no .
H37C C6 2.7135 no .
H37C C8 3.2117 no .
H37C C9 3.0048 no .
H37C H6 2.7698 no .
H37C H8 3.5645 no .
H37C H16 2.9320 no 2_756
H37C H33A 3.5182 no 1_455
H37C H33C 3.1370 no 1_455
H1 H28B 2.8326 no 1_556
H1 H30A 3.2516 no 1_455
H36 H28A 3.1816 no 2_765
H36 H31B 3.2330 no 1_655
H36 H34B 3.5147 no 2_766

loop_
_geom_hbond_atom_site_label_D
_geom_hbond_atom_site_label_H
_geom_hbond_atom_site_label_A
_geom_hbond_site_symmetry_A
_geom_hbond_distance_DA
_geom_hbond_distance_DH
_geom_hbond_distance_HA
_geom_hbond_angle_DHA
_geom_hbond_publ_flag
N1 H1 O1 2_766 2.569(4) 0.93(4) 1.74(4) 147(4) no
N36 H36 O1 . 2.536(4) 0.96(4) 1.66(4) 150(3) no

loop_
_geom_torsion_atom_site_label_1
_geom_torsion_atom_site_label_2
_geom_torsion_atom_site_label_3
_geom_torsion_atom_site_label_4
_geom_torsion
_geom_torsion_publ_flag
_geom_torsion_site_symmetry_1
_geom_torsion_site_symmetry_3
_geom_torsion_site_symmetry_4
O2 S1 N36 C4 -55.5(3) no . . .
O2 S1 C5 C7 3.1(3) no . . .
O2 S1 C5 C11 -176.6(2) no . . .
O4 S1 N36 C4 175.6(2) no . . .
O4 S1 C5 C7 135.2(2) no . . .
O4 S1 C5 C11 -44.5(3) no . . .
N36 S1 C5 C7 -114.2(2) no . . .
N36 S1 C5 C11 66.1(3) no . . .
C5 S1 N36 C4 61.0(3) no . . .
O3 S2 N1 C9 -57.2(3) no . . .
O3 S2 C3 C14 -164.1(2) no . . .
O3 S2 C3 C16 17.3(3) no . . .
O5 S2 N1 C9 174.0(3) no . . .
O5 S2 C3 C14 -32.3(3) no . . .
O5 S2 C3 C16 149.1(2) no . . .
N1 S2 C3 C14 79.5(3) no . . .
N1 S2 C3 C16 -99.1(2) no . . .
C3 S2 N1 C9 58.9(3) no . . .
S2 N1 C9 C2 -141.5(3) no . . .
S2 N1 C9 C6 42.7(5) no . . .
S1 N36 C4 C8 21.2(5) no . . .
S1 N36 C4 C35 -159.3(2) no . . .
C9 C2 C10 O1 -1.6(6) no . 2_766 2_766
C9 C2 C10 C35 179.3(3) no . 2_766 2_766
C10 C2 C9 N1 2.5(6) no 2_766 . .
C10 C2 C9 C6 178.2(3) no 2_766 . .
C9 C2 C35 C4 0.6(5) no . . .
C9 C2 C35 C10 -179.3(3) no . . .
C35 C2 C9 N1 -178.4(3) no . . .
C35 C2 C9 C6 -2.6(5) no . . .
C10 C2 C35 C4 179.7(3) no 2_766 . .
C10 C2 C35 C10 -0.1(5) no 2_766 . .
C35 C2 C10 O1 179.3(3) no . 2_766 2_766
C35 C2 C10 C35 0.1(5) no . 2_766 2_766
S2 C3 C14 C15 -178.1(2) no . . .
S2 C3 C16 C21 178.2(2) no . . .
C14 C3 C16 C21 -0.4(5) no . . .
C16 C3 C14 C15 0.5(5) no . . .
N36 C4 C8 C6 178.2(3) no . . .
N36 C4 C35 C2 -178.1(3) no . . .
N36 C4 C35 C10 1.8(5) no . . .
C8 C4 C35 C2 1.4(5) no . . .
C8 C4 C35 C10 -178.8(3) no . . .
C35 C4 C8 C6 -1.3(6) no . . .
S1 C5 C7 C13 179.1(2) no . . .
S1 C5 C11 C19 180.0(2) no . . .
C7 C5 C11 C19 0.3(5) no . . .
C11 C5 C7 C13 -1.2(5) no . . .
C8 C6 C9 N1 178.7(3) no . . .
C8 C6 C9 C2 2.8(6) no . . .
C9 C6 C8 C4 -0.8(6) no . . .
C5 C7 C13 C12 0.3(5) no . . .
O1 C10 C35 C2 179.3(3) no . . .
O1 C10 C35 C4 -0.6(5) no . . .
C2 C10 C35 C2 0.1(5) no 2_766 . .
C2 C10 C35 C4 -179.7(3) no 2_766 . .
C5 C11 C19 C12 1.7(5) no . . .
C13 C12 C18 C26 -1.3(5) no . . .
C13 C12 C18 C28 -122.6(4) no . . .
C13 C12 C18 C31 118.7(4) no . . .
C18 C12 C13 C7 -176.9(3) no . . .
C13 C12 C19 C11 -2.6(5) no . . .
C19 C12 C13 C7 1.6(5) no . . .
C18 C12 C19 C11 175.9(3) no . . .
C19 C12 C18 C26 -179.8(3) no . . .
C19 C12 C18 C28 59.0(4) no . . .
C19 C12 C18 C31 -59.8(4) no . . .
C3 C14 C15 C17 -0.1(5) no . . .
C14 C15 C17 C20 178.9(3) no . . .
C14 C15 C17 C21 -0.4(5) no . . .
C3 C16 C21 C17 -0.0(5) no . . .
C15 C17 C20 C30 -58.8(4) no . . .
C15 C17 C20 C32 59.8(4) no . . .
C15 C17 C20 C33 179.9(3) no . . .
C15 C17 C21 C16 0.4(5) no . . .
C20 C17 C21 C16 -178.9(3) no . . .
C21 C17 C20 C30 120.5(4) no . . .
C21 C17 C20 C32 -120.9(4) no . . .
C21 C17 C20 C33 -0.8(5) no . . .
C23 C22 C25 C24 0.4(8) no . . .
C25 C22 C23 C29 -1.1(8) no . . .
C22 C23 C29 C27 1.4(8) no . . .
C22 C23 C29 C34 -175.5(4) no . . .
C25 C24 C27 C29 0.3(8) no . . .
C27 C24 C25 C22 0.0(8) no . . .
C37 C24 C25 C22 178.2(5) no . . .
C37 C24 C27 C29 -177.2(7) no . . .
C24 C27 C29 C23 -1.0(8) no . . .
C24 C27 C29 C34 174.9(5) no . . .
